data_7237255
loop_
_publ_author_name
'Wang, Zheng'
'Zhu, Cheng-Yi'
'Zhao, Heng-Shun'
'Yin, Shao-Yun'
'Wang, Su-Juan'
'Zhang, Jian-Hua'
'Jiang, Ji-Jun'
'Pan, Mei'
'Su, Cheng-Yong'

_publ_section_title
;
 Record high cationic dye separation performance for water sanitation
 using a neutral coordination framework
;
_journal_issue 9
_journal_name_full 'Journal of Materials Chemistry A'
_journal_page_first 4751
_journal_paper_doi 10.1039/C8TA12092G
_journal_volume 7
_journal_year 2019
_chemical_formula_sum 'C48 H28 Co N20'
_chemical_formula_weight 943.83
_space_group_crystal_system monoclinic
_space_group_IT_number 14
_space_group_name_Hall '-P 2yn'
_space_group_name_H-M_alt 'P 1 21/n 1'
_atom_sites_solution_hydrogens geom
_audit_creation_method SHELXL-2014/7
_audit_update_record
;
2018-10-12 deposited with the CCDC.
2019-01-28 downloaded from the CCDC.
;
_cell_angle_alpha 90
_cell_angle_beta 101.310(8)
_cell_angle_gamma 90
_cell_formula_units_Z 2
_cell_length_a 12.9310(11)
_cell_length_b 13.4843(10)
_cell_length_c 15.6502(11)
_cell_measurement_reflns_used 1678
_cell_measurement_temperature 150(2)
_cell_measurement_theta_max 64.0010
_cell_measurement_theta_min 4.3410
_cell_volume 2675.9(4)
_computing_structure_refinement 'SHELXL-2014/7 (Sheldrick, 2014)'
_diffrn_ambient_temperature 150(2)
_diffrn_measured_fraction_theta_full 0.982
_diffrn_measured_fraction_theta_max 0.982
_diffrn_measurement_device_type bruker-CCD
_diffrn_radiation_type CuK\a
_diffrn_radiation_wavelength 1.54184
_diffrn_reflns_av_R_equivalents 0.0652
_diffrn_reflns_av_unetI/netI 0.0660
_diffrn_reflns_Laue_measured_fraction_full 0.982
_diffrn_reflns_Laue_measured_fraction_max 0.982
_diffrn_reflns_number 4321
_diffrn_reflns_point_group_measured_fraction_full 0.982
_diffrn_reflns_point_group_measured_fraction_max 0.982
_diffrn_reflns_theta_full 63.685
_diffrn_reflns_theta_max 63.685
_diffrn_reflns_theta_min 4.064
_exptl_absorpt_coefficient_mu 2.929
_exptl_crystal_colour purple
_exptl_crystal_density_diffrn 1.171
_exptl_crystal_description block
_exptl_crystal_F_000 966
_exptl_crystal_size_max 0.190
_exptl_crystal_size_mid 0.180
_exptl_crystal_size_min 0.170
_platon_squeeze_details
;
;
_refine_diff_density_max 0.510
_refine_diff_density_min -0.314
_refine_diff_density_rms 0.077
_refine_ls_extinction_method none
_refine_ls_goodness_of_fit_ref 1.024
_refine_ls_hydrogen_treatment constr
_refine_ls_matrix_type full
_refine_ls_number_parameters 313
_refine_ls_number_reflns 4321
_refine_ls_number_restraints 1
_refine_ls_restrained_S_all 1.024
_refine_ls_R_factor_all 0.1358
_refine_ls_R_factor_gt 0.0935
_refine_ls_shift/su_max 0.000
_refine_ls_shift/su_mean 0.000
_refine_ls_structure_factor_coef Fsqd
_refine_ls_weighting_details 'w=1/[\s^2^(Fo^2^)+(0.0169P)^2^+8.7819P] where P=(Fo^2^+2Fc^2^)/3'
_refine_ls_weighting_scheme calc
_refine_ls_wR_factor_gt 0.1947
_refine_ls_wR_factor_ref 0.2079
_reflns_Friedel_coverage 0.000
_reflns_number_gt 2519
_reflns_number_total 4321
_reflns_threshold_expression 'I > 2\s(I)'
_cod_data_source_file c8ta12092g2.cif
_cod_data_source_block LIFM-WZ-4
_cod_original_sg_symbol_H-M 'P 21/n'
_cod_original_formula_sum 'C48 H28  Co N20'
_cod_database_code 7237255
_shelx_shelxl_version_number 2014/7
_shelx_space_group_comment
;
The symmetry employed for this shelxl refinement is uniquely defined
by the following loop, which should always be used as a source of
symmetry information in preference to the above space-group names.
They are only intended as comments.
;
_shelx_estimated_absorpt_t_min 0.606
_shelx_estimated_absorpt_t_max 0.636

loop_
_space_group_symop_operation_xyz
'x, y, z'
'-x+1/2, y+1/2, -z+1/2'
'-x, -y, -z'
'x-1/2, -y-1/2, z-1/2'

loop_
_atom_site_label
_atom_site_type_symbol
_atom_site_fract_x
_atom_site_fract_y
_atom_site_fract_z
_atom_site_U_iso_or_equiv
_atom_site_adp_type
_atom_site_occupancy
_atom_site_site_symmetry_order
_atom_site_calc_flag
_atom_site_refinement_flags_posn
_atom_site_refinement_flags_adp
_atom_site_refinement_flags_occupancy
Co1 Co 0.0000 0.5000 0.5000 0.0654(5) Uani 1 2 d S . P
N1 N -0.0404(4) 0.5488(4) 0.3789(3) 0.0671(15) Uani 1 1 d . . .
N2 N 0.1354(4) 0.5694(4) 0.5103(3) 0.0686(15) Uani 1 1 d . . .
N3 N 0.3994(7) 0.7353(6) 0.0647(5) 0.140(4) Uani 1 1 d . . .
N4 N 0.4536(7) 0.7978(6) 0.0212(5) 0.117(3) Uani 1 1 d . U .
N5 N 0.4388(5) 0.8885(5) 0.0433(3) 0.0760(16) Uani 1 1 d . U .
N6 N 0.3832(5) 0.8846(5) 0.1058(4) 0.0850(19) Uani 1 1 d . . .
H6A H 0.3683 0.9344 0.1356 0.102 Uiso 1 1 calc R U .
N7 N 0.6530(8) 0.5063(9) 0.9573(6) 0.156(4) Uani 1 1 d . . .
N8 N 0.7242(9) 0.5459(11) 1.0230(7) 0.172(5) Uani 1 1 d . . .
N9 N 0.6895(9) 0.6327(10) 1.0443(6) 0.148(4) Uani 1 1 d . . .
N10 N 0.5969(6) 0.6498(7) 0.9895(5) 0.112(2) Uani 1 1 d . . .
H10 H 0.5573 0.7013 0.9879 0.134 Uiso 1 1 calc R U .
C1 C -0.1341(6) 0.5330(6) 0.3221(4) 0.077(2) Uani 1 1 d . . .
C2 C -0.1315(7) 0.5802(6) 0.2409(4) 0.089(2) Uani 1 1 d . . .
H2 H -0.1859 0.5808 0.1922 0.107 Uiso 1 1 calc R U .
C3 C -0.0392(6) 0.6224(6) 0.2469(4) 0.084(2) Uani 1 1 d . . .
H3 H -0.0163 0.6588 0.2036 0.101 Uiso 1 1 calc R U .
C4 C 0.0205(6) 0.6022(6) 0.3328(4) 0.0693(19) Uani 1 1 d . . .
C5 C 0.1223(6) 0.6340(6) 0.3625(4) 0.074(2) Uani 1 1 d . . .
C6 C 0.1751(6) 0.6173(6) 0.4468(4) 0.081(2) Uani 1 1 d . . .
C7 C 0.2809(6) 0.6515(7) 0.4808(5) 0.103(3) Uani 1 1 d . . .
H7 H 0.3240 0.6867 0.4505 0.123 Uiso 1 1 calc R U .
C8 C 0.3047(7) 0.6234(7) 0.5630(5) 0.102(3) Uani 1 1 d . . .
H8 H 0.3678 0.6357 0.6015 0.123 Uiso 1 1 calc R U .
C9 C 0.2163(6) 0.5708(6) 0.5824(5) 0.077(2) Uani 1 1 d . . .
C10 C 0.2152(6) 0.5237(6) 0.6609(4) 0.074(2) Uani 1 1 d . . .
C11 C 0.1812(6) 0.6796(6) 0.2986(4) 0.078(2) Uani 1 1 d . . .
C12 C 0.2037(6) 0.6238(7) 0.2319(5) 0.099(3) Uani 1 1 d . . .
H12 H 0.1806 0.5584 0.2260 0.119 Uiso 1 1 calc R U .
C13 C 0.2597(7) 0.6619(7) 0.1729(5) 0.099(3) Uani 1 1 d . . .
H13 H 0.2740 0.6214 0.1285 0.119 Uiso 1 1 calc R U .
C14 C 0.2946(6) 0.7575(6) 0.1783(4) 0.078(2) Uani 1 1 d . . .
C15 C 0.2728(8) 0.8129(7) 0.2434(5) 0.115(3) Uani 1 1 d . . .
H15 H 0.2955 0.8784 0.2491 0.139 Uiso 1 1 calc R U .
C16 C 0.2165(8) 0.7733(7) 0.3028(5) 0.116(3) Uani 1 1 d . . .
H16 H 0.2028 0.8138 0.3474 0.139 Uiso 1 1 calc R U .
C17 C 0.3550(6) 0.7934(6) 0.1150(4) 0.080(2) Uani 1 1 d . . .
C18 C 0.3112(7) 0.5361(7) 0.7324(5) 0.083(2) Uani 1 1 d . . .
C19 C 0.3802(8) 0.4576(9) 0.7600(7) 0.122(3) Uani 1 1 d . . .
H19 H 0.3681 0.3962 0.7329 0.146 Uiso 1 1 calc R U .
C20 C 0.4675(8) 0.4705(9) 0.8281(7) 0.120(3) Uani 1 1 d . . .
H20 H 0.5122 0.4174 0.8465 0.143 Uiso 1 1 calc R U .
C21 C 0.4868(7) 0.5598(8) 0.8667(5) 0.090(2) Uani 1 1 d . . .
C22 C 0.4201(8) 0.6379(8) 0.8431(6) 0.111(3) Uani 1 1 d . . .
H22 H 0.4316 0.6983 0.8720 0.133 Uiso 1 1 calc R U .
C23 C 0.3338(7) 0.6248(7) 0.7741(5) 0.102(3) Uani 1 1 d . . .
H23 H 0.2901 0.6788 0.7560 0.123 Uiso 1 1 calc R U .
C24 C 0.5797(8) 0.5690(9) 0.9377(6) 0.103(3) Uani 1 1 d . . .

loop_
_atom_site_aniso_label
_atom_site_aniso_U_11
_atom_site_aniso_U_22
_atom_site_aniso_U_33
_atom_site_aniso_U_23
_atom_site_aniso_U_13
_atom_site_aniso_U_12
Co1 0.0699(9) 0.0907(11) 0.0447(8) -0.0042(8) 0.0334(7) -0.0017(9)
N1 0.062(4) 0.098(4) 0.047(3) -0.002(3) 0.025(3) -0.001(3)
N2 0.074(4) 0.094(4) 0.046(3) 0.004(3) 0.031(3) -0.008(3)
N3 0.207(9) 0.122(6) 0.132(6) 0.002(5) 0.132(7) -0.019(6)
N4 0.163(7) 0.103(4) 0.111(5) 0.001(4) 0.092(5) -0.002(5)
N5 0.083(4) 0.110(4) 0.045(3) -0.005(3) 0.038(3) 0.002(4)
N6 0.097(5) 0.109(5) 0.063(4) 0.001(3) 0.050(3) -0.008(4)
N7 0.103(6) 0.246(12) 0.098(6) -0.057(7) -0.031(5) 0.059(8)
N8 0.131(9) 0.255(14) 0.124(8) -0.046(9) 0.009(7) 0.061(9)
N9 0.123(8) 0.223(12) 0.092(6) 0.007(7) 0.003(6) -0.017(8)
N10 0.104(6) 0.151(8) 0.075(5) 0.005(5) 0.004(5) -0.001(6)
C1 0.080(5) 0.105(6) 0.053(4) 0.009(4) 0.033(4) -0.003(4)
C2 0.089(6) 0.124(7) 0.054(4) 0.018(4) 0.013(4) -0.008(5)
C3 0.094(6) 0.109(6) 0.058(4) 0.012(4) 0.034(4) -0.006(5)
C4 0.075(5) 0.096(5) 0.044(4) 0.006(3) 0.031(3) 0.002(4)
C5 0.075(5) 0.106(6) 0.046(4) 0.001(4) 0.028(4) 0.002(4)
C6 0.067(5) 0.125(7) 0.059(4) 0.001(4) 0.032(4) -0.013(4)
C7 0.087(6) 0.163(9) 0.064(5) 0.011(5) 0.032(4) -0.032(6)
C8 0.084(6) 0.164(9) 0.064(5) 0.010(5) 0.025(4) -0.029(6)
C9 0.071(5) 0.100(6) 0.068(5) 0.009(4) 0.033(4) -0.006(4)
C10 0.076(5) 0.103(6) 0.049(4) 0.000(4) 0.024(4) -0.010(4)
C11 0.092(5) 0.093(6) 0.063(4) 0.000(4) 0.046(4) -0.012(4)
C12 0.114(7) 0.113(7) 0.089(5) 0.004(5) 0.066(5) -0.004(5)
C13 0.132(7) 0.105(7) 0.080(5) -0.002(5) 0.067(5) -0.001(6)
C14 0.096(6) 0.084(5) 0.065(4) 0.007(4) 0.046(4) 0.002(4)
C15 0.165(9) 0.110(7) 0.100(6) -0.022(5) 0.097(7) -0.033(6)
C16 0.160(9) 0.123(8) 0.089(6) -0.014(5) 0.086(6) -0.026(7)
C17 0.096(6) 0.094(6) 0.065(4) 0.007(4) 0.050(4) 0.000(5)
C18 0.090(6) 0.102(6) 0.063(5) -0.005(5) 0.031(4) -0.015(5)
C19 0.105(8) 0.141(9) 0.111(8) -0.024(7) 0.002(7) 0.017(7)
C20 0.094(7) 0.135(9) 0.122(8) -0.015(7) 0.003(6) 0.024(6)
C21 0.077(6) 0.124(8) 0.073(5) 0.006(5) 0.022(5) 0.002(6)
C22 0.114(8) 0.125(8) 0.089(6) -0.014(6) 0.006(6) -0.007(7)
C23 0.107(7) 0.118(8) 0.077(5) 0.006(5) 0.003(5) 0.000(6)
C24 0.083(6) 0.163(10) 0.065(5) -0.013(6) 0.016(5) 0.000(7)

loop_
_atom_type_symbol
_atom_type_description
_atom_type_scat_dispersion_real
_atom_type_scat_dispersion_imag
_atom_type_scat_source
C C 0.0181 0.0091 'International Tables Vol C Tables 4.2.6.8 and 6.1.1.4'
H H 0.0000 0.0000 'International Tables Vol C Tables 4.2.6.8 and 6.1.1.4'
N N 0.0311 0.0180 'International Tables Vol C Tables 4.2.6.8 and 6.1.1.4'
O O 0.0492 0.0322 'International Tables Vol C Tables 4.2.6.8 and 6.1.1.4'
Br Br -0.6763 1.2805 'International Tables Vol C Tables 4.2.6.8 and 6.1.1.4'
Co Co -2.3653 3.6143 'International Tables Vol C Tables 4.2.6.8 and 6.1.1.4'

loop_
_geom_angle_atom_site_label_1
_geom_angle_atom_site_label_2
_geom_angle_atom_site_label_3
_geom_angle
_geom_angle_site_symmetry_1
_geom_angle_site_symmetry_3
N5 Co1 N5 180.0(3) 4_576 2_545
N5 Co1 N2 91.2(2) 4_576 .
N5 Co1 N2 88.8(2) 2_545 .
N5 Co1 N2 88.8(2) 4_576 3_566
N5 Co1 N2 91.2(2) 2_545 3_566
N2 Co1 N2 180.00(16) . 3_566
N5 Co1 N1 88.4(2) 4_576 3_566
N5 Co1 N1 91.6(2) 2_545 3_566
N2 Co1 N1 90.9(2) . 3_566
N2 Co1 N1 89.1(2) 3_566 3_566
N5 Co1 N1 91.6(2) 4_576 .
N5 Co1 N1 88.4(2) 2_545 .
N2 Co1 N1 89.1(2) . .
N2 Co1 N1 90.9(2) 3_566 .
N1 Co1 N1 180.0 3_566 .
C1 N1 C4 105.4(5) . .
C1 N1 Co1 127.1(4) . .
C4 N1 Co1 127.4(5) . .
C6 N2 C9 104.8(6) . .
C6 N2 Co1 128.5(5) . .
C9 N2 Co1 126.4(4) . .
C17 N3 N4 104.9(7) . .
N5 N4 N3 109.5(6) . .
N4 N5 N6 106.8(6) . .
N4 N5 Co1 124.2(4) . 2
N6 N5 Co1 128.6(5) . 2
C17 N6 N5 108.9(6) . .
C17 N6 H6A 125.5 . .
N5 N6 H6A 125.5 . .
C24 N7 N8 106.8(10) . .
N9 N8 N7 109.2(10) . .
N8 N9 N10 107.1(10) . .
C24 N10 N9 105.4(9) . .
C24 N10 H10 127.3 . .
N9 N10 H10 127.3 . .
C10 C1 N1 125.1(6) 3_566 .
C10 C1 C2 125.2(7) 3_566 .
N1 C1 C2 109.6(6) . .
C3 C2 C1 108.1(7) . .
C3 C2 H2 126.0 . .
C1 C2 H2 126.0 . .
C2 C3 C4 107.4(6) . .
C2 C3 H3 126.3 . .
C4 C3 H3 126.3 . .
N1 C4 C5 126.6(6) . .
N1 C4 C3 109.5(6) . .
C5 C4 C3 123.9(6) . .
C4 C5 C6 122.2(6) . .
C4 C5 C11 118.6(6) . .
C6 C5 C11 118.9(7) . .
N2 C6 C5 125.9(7) . .
N2 C6 C7 110.4(6) . .
C5 C6 C7 123.7(6) . .
C8 C7 C6 106.9(7) . .
C8 C7 H7 126.6 . .
C6 C7 H7 126.6 . .
C7 C8 C9 107.9(8) . .
C7 C8 H8 126.1 . .
C9 C8 H8 126.1 . .
N2 C9 C10 125.5(6) . .
N2 C9 C8 110.0(6) . .
C10 C9 C8 124.4(7) . .
C1 C10 C9 124.9(7) 3_566 .
C1 C10 C18 117.9(6) 3_566 .
C9 C10 C18 117.2(6) . .
C16 C11 C12 115.8(7) . .
C16 C11 C5 124.4(7) . .
C12 C11 C5 119.8(7) . .
C11 C12 C13 121.8(8) . .
C11 C12 H12 119.1 . .
C13 C12 H12 119.1 . .
C14 C13 C12 121.4(7) . .
C14 C13 H13 119.3 . .
C12 C13 H13 119.3 . .
C15 C14 C13 117.4(7) . .
C15 C14 C17 123.5(7) . .
C13 C14 C17 119.1(6) . .
C14 C15 C16 120.7(8) . .
C14 C15 H15 119.7 . .
C16 C15 H15 119.7 . .
C11 C16 C15 123.1(8) . .
C11 C16 H16 118.5 . .
C15 C16 H16 118.5 . .
N6 C17 N3 109.4(6) . .
N6 C17 C14 126.1(7) . .
N3 C17 C14 124.1(7) . .
C23 C18 C19 116.9(9) . .
C23 C18 C10 121.2(8) . .
C19 C18 C10 121.9(8) . .
C18 C19 C20 120.8(10) . .
C18 C19 H19 119.6 . .
C20 C19 H19 119.6 . .
C21 C20 C19 120.1(10) . .
C21 C20 H20 120.0 . .
C19 C20 H20 120.0 . .
C22 C21 C20 121.0(9) . .
C22 C21 C24 121.2(10) . .
C20 C21 C24 117.8(10) . .
C21 C22 C23 118.5(9) . .
C21 C22 H22 120.8 . .
C23 C22 H22 120.8 . .
C18 C23 C22 122.7(9) . .
C18 C23 H23 118.7 . .
C22 C23 H23 118.7 . .
N7 C24 N10 111.5(9) . .
N7 C24 C21 126.1(11) . .
N10 C24 C21 122.4(11) . .

loop_
_geom_bond_atom_site_label_1
_geom_bond_atom_site_label_2
_geom_bond_distance
_geom_bond_site_symmetry_2
Co1 N5 1.885(6) 4_576
Co1 N5 1.885(6) 2_545
Co1 N2 1.964(5) .
Co1 N2 1.964(5) 3_566
Co1 N1 1.977(5) 3_566
Co1 N1 1.977(5) .
N1 C1 1.371(9) .
N1 C4 1.372(8) .
N2 C6 1.366(8) .
N2 C9 1.381(9) .
N3 C17 1.320(9) .
N3 N4 1.361(9) .
N4 N5 1.296(9) .
N5 N6 1.325(6) .
N5 Co1 1.885(6) 2
N6 C17 1.298(9) .
N6 H6A 0.8600 .
N7 C24 1.263(12) .
N7 N8 1.348(13) .
N8 N9 1.320(14) .
N9 N10 1.349(11) .
N10 C24 1.351(11) .
N10 H10 0.8600 .
C1 C10 1.365(9) 3_566
C1 C2 1.428(9) .
C2 C3 1.310(10) .
C2 H2 0.9300 .
C3 C4 1.439(9) .
C3 H3 0.9300 .
C4 C5 1.377(10) .
C5 C6 1.380(9) .
C5 C11 1.501(9) .
C6 C7 1.443(10) .
C7 C8 1.319(10) .
C7 H7 0.9300 .
C8 C9 1.427(10) .
C8 H8 0.9300 .
C9 C10 1.385(9) .
C10 C1 1.365(9) 3_566
C10 C18 1.510(11) .
C11 C16 1.342(11) .
C11 C12 1.364(9) .
C12 C13 1.380(9) .
C12 H12 0.9300 .
C13 C14 1.363(10) .
C13 H13 0.9300 .
C14 C15 1.336(9) .
C14 C17 1.460(9) .
C15 C16 1.394(10) .
C15 H15 0.9300 .
C16 H16 0.9300 .
C18 C23 1.366(11) .
C18 C19 1.397(12) .
C19 C20 1.403(13) .
C19 H19 0.9300 .
C20 C21 1.349(12) .
C20 H20 0.9300 .
C21 C22 1.366(12) .
C21 C24 1.472(12) .
C22 C23 1.403(12) .
C22 H22 0.9300 .
C23 H23 0.9300 .

loop_
_platon_squeeze_void_nr
_platon_squeeze_void_average_x
_platon_squeeze_void_average_y
_platon_squeeze_void_average_z
_platon_squeeze_void_volume
_platon_squeeze_void_count_electrons
_platon_squeeze_void_content
1 0.000 0.005 0.000 468 54 ' '
2 0.500 0.247 0.500 468 54 ' '
